data_7202641
loop_
_publ_author_name
'Song, Yu-Fei'
'Abbas, Hamera'
'Ritchie, Chris'
'McMillian, Nicola'
'Long, De-Liang'
'Gadegaard, Nikolaj'
'Cronin, Leroy'

_publ_section_title
;
 From polyoxometalate building blocks to polymers and materials: the
 silver connection
;
_journal_issue 19
_journal_name_full 'Journal of Materials Chemistry'
_journal_page_first 1903
_journal_paper_doi 10.1039/b617830h
_journal_volume 17
_journal_year 2007
_chemical_formula_moiety '3(Ag +), 3(C8 H19 N2 O2 +), 2(P W12 O40 3-), 3(C8 H18 N2 O2), 18(H2 O)'
_chemical_formula_sum 'C48 H147 Ag3 N12 O110 P2 W24'
_chemical_formula_weight 7450.73
_chemical_name_systematic
;
?
;
_space_group_IT_number 15
_symmetry_cell_setting monoclinic
_symmetry_space_group_name_Hall '-C 2yc'
_symmetry_space_group_name_H-M 'C 1 2/c 1'
_atom_sites_solution_hydrogens geom
_atom_sites_solution_primary direct
_atom_sites_solution_secondary difmap
_audit_creation_method SHELXL-97
_cell_angle_alpha 90.00
_cell_angle_beta 111.181(3)
_cell_angle_gamma 90.00
_cell_formula_units_Z 4
_cell_length_a 32.777(2)
_cell_length_b 24.737(2)
_cell_length_c 23.235(2)
_cell_measurement_reflns_used 6725
_cell_measurement_temperature 100(2)
_cell_measurement_theta_max 25
_cell_measurement_theta_min 2.4
_cell_volume 17566(2)
_computing_cell_refinement 'Bruker Apex2'
_computing_data_collection 'Bruker Apex2'
_computing_data_reduction 'Bruker Saint'
_computing_molecular_graphics 'Ortep-3 for Windows (Farrugia, 1997)'
_computing_publication_material 'WinGX publication routines (Farrugia, 1999)'
_computing_structure_refinement 'SHELXL-97 (Sheldrick, 1997)'
_computing_structure_solution 'SHELXL-97 (Sheldrick, 1997)'
_diffrn_ambient_temperature 100(2)
_diffrn_measured_fraction_theta_full 0.994
_diffrn_measured_fraction_theta_max 0.994
_diffrn_measurement_device_type 'Apex II CCD'
_diffrn_measurement_method \w
_diffrn_radiation_monochromator graphite
_diffrn_radiation_source 'fine-focus sealed tube'
_diffrn_radiation_type MoK\a
_diffrn_radiation_wavelength 0.71073
_diffrn_reflns_av_R_equivalents 0.0922
_diffrn_reflns_av_sigmaI/netI 0.0788
_diffrn_reflns_limit_h_max 38
_diffrn_reflns_limit_h_min -38
_diffrn_reflns_limit_k_max 24
_diffrn_reflns_limit_k_min -29
_diffrn_reflns_limit_l_max 27
_diffrn_reflns_limit_l_min -27
_diffrn_reflns_number 68734
_diffrn_reflns_theta_full 25.00
_diffrn_reflns_theta_max 25.00
_diffrn_reflns_theta_min 1.57
_diffrn_standards_decay_% 0
_exptl_absorpt_coefficient_mu 16.075
_exptl_absorpt_correction_T_max 0.1600
_exptl_absorpt_correction_T_min 0.0600
_exptl_absorpt_correction_type empirical
_exptl_absorpt_process_details SADABS
_exptl_crystal_colour colourless
_exptl_crystal_density_diffrn 2.817
_exptl_crystal_density_meas ?
_exptl_crystal_density_method 'not measured'
_exptl_crystal_description block
_exptl_crystal_F_000 13384
_exptl_crystal_size_max 0.40
_exptl_crystal_size_mid 0.20
_exptl_crystal_size_min 0.18
_refine_diff_density_max 1.96
_refine_diff_density_min -2.05
_refine_diff_density_rms 0.26
_refine_ls_extinction_coef none
_refine_ls_extinction_method none
_refine_ls_goodness_of_fit_ref 1.014
_refine_ls_hydrogen_treatment riding
_refine_ls_matrix_type full
_refine_ls_number_parameters 850
_refine_ls_number_reflns 15393
_refine_ls_number_restraints 16
_refine_ls_restrained_S_all 1.014
_refine_ls_R_factor_all 0.1121
_refine_ls_R_factor_gt 0.0580
_refine_ls_shift/su_max 0.001
_refine_ls_shift/su_mean 0.000
_refine_ls_structure_factor_coef Fsqd
_refine_ls_weighting_details 'calc w=1/[\s^2^(Fo^2^)+(0.0689P)^2^+598.0652P] where P=(Fo^2^+2Fc^2^)/3'
_refine_ls_weighting_scheme calc
_refine_ls_wR_factor_gt 0.1402
_refine_ls_wR_factor_ref 0.1787
_reflns_number_gt 8997
_reflns_number_total 15393
_reflns_threshold_expression >2sigma(I)
_cod_data_source_file b617830h.txt
_cod_data_source_block ha029
_cod_depositor_comments
;
The following automatic conversions were performed:

'_exptl_crystal_density_meas' value 'none' was changed to '?' - the
value is perceived as not measured.

Automatic conversion script
Id: cif_fix_values 3008 2015-01-20 13:52:24Z robertas 
;
_cod_original_cell_volume 17566.5(19)
_cod_original_sg_symbol_H-M C2/c
_cod_database_code 7202641

loop_
_symmetry_equiv_pos_as_xyz
'x, y, z'
'-x, y, -z+1/2'
'x+1/2, y+1/2, z'
'-x+1/2, y+1/2, -z+1/2'
'-x, -y, -z'
'x, -y, z-1/2'
'-x+1/2, -y+1/2, -z'
'x+1/2, -y+1/2, z-1/2'

loop_
_atom_site_label
_atom_site_type_symbol
_atom_site_fract_x
_atom_site_fract_y
_atom_site_fract_z
_atom_site_U_iso_or_equiv
_atom_site_adp_type
_atom_site_occupancy
_atom_site_symmetry_multiplicity
_atom_site_calc_flag
_atom_site_refinement_flags
_atom_site_disorder_assembly
_atom_site_disorder_group
W1 W 0.18630(2) 0.43132(2) 0.03693(2) 0.05542(15) Uani 1 1 d . . .
W2 W 0.19944(2) 0.44442(2) 0.30745(2) 0.05513(15) Uani 1 1 d . . .
W3 W 0.08975(2) 0.42919(2) 0.22243(2) 0.05871(16) Uani 1 1 d . . .
W4 W 0.15176(2) 0.31936(2) 0.29826(3) 0.06043(16) Uani 1 1 d . . .
W5 W 0.21845(2) 0.50246(2) 0.17328(2) 0.05889(16) Uani 1 1 d . . .
W6 W 0.10854(2) 0.48822(3) 0.08759(2) 0.06385(17) Uani 1 1 d . . .
W7 W 0.25113(2) 0.31211(3) 0.11977(3) 0.07181(19) Uani 1 1 d . . .
W8 W 0.28337(2) 0.38273(3) 0.25467(3) 0.06780(19) Uani 1 1 d . . .
W9 W 0.11755(2) 0.24447(3) 0.15205(3) 0.06659(18) Uani 1 1 d . . .
W10 W 0.13311(2) 0.29832(3) 0.02602(3) 0.06868(19) Uani 1 1 d . . .
W11 W 0.05518(2) 0.35471(3) 0.07394(3) 0.06615(18) Uani 1 1 d . . .
W12 W 0.23628(3) 0.25966(4) 0.24341(4) 0.0707(3) Uani 0.70 1 d P . .
Ag1 Ag 0.0000 0.53843(7) 0.2500 0.0613(4) Uani 1 2 d S . .
Ag2 Ag 0.28935(5) 0.52633(5) 0.45434(6) 0.0797(4) Uani 1 1 d . . .
P P 0.17013(11) 0.37197(13) 0.16640(13) 0.0411(8) Uani 1 1 d . . .
O1 O 0.2034(3) 0.4920(3) 0.2438(4) 0.057(3) Uani 1 1 d . . .
O2 O 0.1847(3) 0.3808(4) 0.3428(4) 0.058(3) Uani 1 1 d . . .
O3 O 0.1468(3) 0.3713(4) 0.0105(4) 0.058(3) Uani 1 1 d . . .
O4 O 0.0472(3) 0.4605(4) 0.2361(4) 0.066(3) Uani 1 1 d . . .
O5 O 0.1970(3) 0.4478(4) -0.0286(4) 0.059(3) Uani 1 1 d . . .
O6 O 0.2154(3) 0.3452(3) 0.1863(3) 0.052(2) Uani 1 1 d . . .
O7 O 0.2484(3) 0.5608(4) 0.1917(4) 0.061(3) Uani 1 1 d . . .
O8 O 0.1582(3) 0.5307(4) 0.1302(4) 0.062(3) Uani 1 1 d . . .
O9 O 0.2613(3) 0.4492(4) 0.2060(4) 0.065(3) Uani 1 1 d . . .
O10 O 0.2185(3) 0.4891(4) 0.0908(4) 0.056(3) Uani 1 1 d . . .
O11 O 0.1204(3) 0.2804(4) 0.2272(4) 0.066(3) Uani 1 1 d . . .
O12 O 0.0756(3) 0.4234(4) 0.0586(4) 0.061(3) Uani 1 1 d . . .
O13 O 0.2319(3) 0.3841(3) 0.0766(4) 0.054(3) Uani 1 1 d . . .
O14 O 0.0742(3) 0.3256(4) 0.0116(4) 0.071(3) Uani 1 1 d . . .
O15 O 0.1936(3) 0.2878(4) 0.0675(5) 0.070(3) Uani 1 1 d . . .
O16 O 0.1587(3) 0.3853(3) 0.2236(4) 0.049(2) Uani 1 1 d . . .
O17 O 0.0990(3) 0.4780(4) 0.1623(4) 0.065(3) Uani 1 1 d . . .
O18 O 0.0007(4) 0.3597(5) 0.0372(5) 0.082(4) Uani 1 1 d . . .
O19 O 0.2473(3) 0.4082(3) 0.3014(4) 0.059(3) Uani 1 1 d . . .
O20 O 0.2010(4) 0.2888(4) 0.2955(5) 0.077(4) Uani 1 1 d . . .
O21 O 0.1699(3) 0.4238(3) 0.1302(4) 0.058(3) Uani 1 1 d . . .
O22 O 0.0608(3) 0.2841(4) 0.1092(4) 0.066(3) Uani 1 1 d . . .
O23 O 0.2231(3) 0.4826(4) 0.3725(4) 0.063(3) Uani 1 1 d . . .
O24 O 0.1341(3) 0.4768(4) 0.0247(4) 0.058(2) Uani 1 1 d . . .
O25 O 0.2569(3) 0.2536(4) 0.1727(4) 0.063(3) Uani 1 1 d . . .
O26 O 0.1197(3) 0.2383(4) 0.0699(4) 0.072(3) Uani 1 1 d . . .
O27 O 0.1343(3) 0.3334(4) 0.1238(4) 0.054(3) Uani 1 1 d . . .
O28 O 0.0999(3) 0.3698(4) 0.2766(4) 0.061(3) Uani 1 1 d . . .
O29 O 0.1767(4) 0.2338(5) 0.1865(4) 0.082(3) Uani 1 1 d . . .
O30 O 0.1230(3) 0.2691(4) -0.0437(5) 0.074(3) Uani 1 1 d . . .
O31 O 0.0733(4) 0.5362(4) 0.0519(4) 0.084(4) Uani 1 1 d . . .
O32 O 0.2943(4) 0.3547(4) 0.1840(5) 0.079(3) Uani 1 1 d . . .
O33 O 0.2815(4) 0.2921(4) 0.0779(5) 0.083(4) Uani 1 1 d . . .
O34 O 0.1412(4) 0.2853(4) 0.3555(5) 0.089(4) Uani 1 1 d . . .
O35 O 0.1388(3) 0.4643(4) 0.2830(4) 0.065(3) Uani 1 1 d . . .
O36 O 0.0951(4) 0.1841(4) 0.1596(5) 0.092(4) Uani 1 1 d . . .
O37 O 0.2842(4) 0.3124(4) 0.2876(5) 0.076(3) Uani 1 1 d . . .
O38 O 0.0623(3) 0.3843(4) 0.1547(4) 0.066(3) Uani 1 1 d . . .
O39 O 0.3324(4) 0.4058(5) 0.2989(6) 0.091(4) Uani 1 1 d . . .
O40 O 0.2570(6) 0.2048(8) 0.2834(7) 0.109(6) Uani 0.70 1 d P . 1
O40' O 0.3063(15) 0.1878(18) 0.2832(19) 0.100(13) Uiso 0.30 1 d P A 2
O41 O -0.0509(5) 0.6155(6) 0.2643(5) 0.117(5) Uiso 1 1 d D B 1
H41 H -0.0700 0.5968 0.2713 0.175 Uiso 1 1 calc R B 1
O42 O 0.1625(4) 0.4127(6) 0.5147(4) 0.105(4) Uiso 1 1 d D C 1
H42 H 0.1758 0.4394 0.5077 0.158 Uiso 1 1 calc R C 1
O43' O 0.1444(15) 0.7048(18) 0.2842(19) 0.053(11) Uiso 0.20 1 d P D 2
O43 O 0.1449(11) 0.7349(14) 0.3128(15) 0.137(12) Uiso 0.50 1 d P E 1
H43 H 0.1509 0.7576 0.3416 0.205 Uiso 0.50 1 calc PR E 1
O44 O 0.3412(6) 0.4967(7) 0.3894(8) 0.144(6) Uiso 1 1 d . . .
H44 H 0.3613 0.5026 0.4235 0.215 Uiso 1 1 calc R . .
O45 O 0.3083(4) 0.5829(5) 0.5603(5) 0.082(3) Uiso 1 1 d . . .
H45 H 0.2817 0.5879 0.5537 0.123 Uiso 1 1 calc R . .
O46 O 0.2769(7) 0.2479(9) 0.5014(9) 0.102(8) Uiso 0.50 1 d PD . 1
O46' O 0.3236(13) 0.2492(11) 0.4876(10) 0.163(14) Uiso 0.50 1 d PD F 2
O47 O -0.1272(7) 0.5809(9) 0.2666(10) 0.075(6) Uiso 0.50 1 d P . .
O48 O 0.3738(8) 0.6591(10) 0.5868(11) 0.093(8) Uiso 0.50 1 d P G 1
O48' O 0.371(2) 0.674(3) 0.622(3) 0.088(18) Uiso 0.20 1 d P H 2
O49' O 0.3228(8) 0.6345(10) 0.2122(11) 0.089(7) Uiso 0.50 1 d P I 2
O49 O 0.2726(18) 0.663(2) 0.184(2) 0.126(17) Uiso 0.30 1 d P . 1
O50 O 0.0000 0.2730(15) 0.2500 0.122(12) Uiso 0.60 2 d SP J 1
O50' O -0.0204(11) 0.3090(14) 0.1842(15) 0.100(10) Uiso 0.40 1 d P . 2
O51 O -0.1454(9) 0.6496(12) 0.3458(13) 0.111(9) Uiso 0.50 1 d P . .
O52' O -0.0303(15) 0.2351(19) 0.261(2) 0.104(14) Uiso 0.30 1 d P K 2
O52 O -0.0618(11) 0.1977(14) 0.2404(15) 0.132(11) Uiso 0.50 1 d P L 1
O53 O 0.1308(11) 0.1947(13) 0.4300(14) 0.097(10) Uiso 0.40 1 d P M 1
O53' O 0.1649(8) 0.1843(10) 0.3945(11) 0.096(8) Uiso 0.50 1 d P N 2
O54 O 0.2179(13) 0.1914(16) 0.3901(17) 0.083(11) Uiso 0.30 1 d P O 1
O54' O 0.302(2) 0.169(3) 0.422(3) 0.10(2) Uiso 0.20 1 d P P 2
O55 O -0.0773(14) 0.3301(17) -0.0563(18) 0.092(12) Uiso 0.30 1 d P . .
O56 O 0.0028(17) 0.256(2) -0.069(2) 0.094(15) Uiso 0.25 1 d P . .
O57 O 0.4053(15) 0.4592(19) 0.270(2) 0.080(13) Uiso 0.25 1 d P . .
O58 O 0.1334(13) 0.7640(16) 0.1979(17) 0.083(11) Uiso 0.30 1 d P . .
O59 O 0.1180(13) 0.8253(16) 0.2925(17) 0.085(12) Uiso 0.30 1 d P . .
O60 O -0.0095(10) 0.2413(13) 0.1281(14) 0.077(9) Uiso 0.35 1 d P . .
O61 O 0.0370(17) 0.278(2) 0.367(2) 0.098(16) Uiso 0.25 1 d P . .
O62 O 0.357(2) 0.628(2) 0.218(3) 0.085(17) Uiso 0.20 1 d P Q 1
O62' O 0.3997(19) 0.567(2) 0.245(3) 0.082(17) Uiso 0.20 1 d P R 2
O63' O 0.076(2) 0.155(3) -0.011(3) 0.11(2) Uiso 0.20 1 d P S 2
O63 O 0.0479(17) 0.172(2) 0.006(2) 0.069(14) Uiso 0.20 1 d P T 1
O64 O 0.416(3) 0.395(4) 0.427(5) 0.17(4) Uiso 0.20 1 d P . .
N1 N 0.0219(4) 0.5577(4) 0.3577(5) 0.069(4) Uani 1 1 d D B 1
N2 N 0.0891(4) 0.4744(4) 0.4146(5) 0.079(4) Uani 1 1 d D C 1
H2 H 0.0991 0.4851 0.4558 0.095 Uiso 1 1 calc R C 1
N3 N 0.2942(4) 0.5976(4) 0.3934(5) 0.067(3) Uani 1 1 d . . .
N4 N 0.2164(4) 0.6620(5) 0.3774(5) 0.072(4) Uani 1 1 d . . .
H4 H 0.2211 0.6898 0.3535 0.087 Uiso 1 1 calc R . .
N5 N 0.3188(6) 0.4658(6) 0.5334(7) 0.098(6) Uani 1 1 d . Z .
N6 N 0.2971(6) 0.3606(5) 0.4844(6) 0.096(6) Uani 1 1 d D . .
H6 H 0.3125 0.3421 0.5206 0.115 Uiso 1 1 calc R U 1
C1 C 0.0683(7) 0.5700(6) 0.3801(7) 0.089(6) Uani 1 1 d . B 1
H1A H 0.0779 0.5811 0.4239 0.107 Uiso 1 1 calc R B 1
H1B H 0.0734 0.6008 0.3563 0.107 Uiso 1 1 calc R B 1
C2 C 0.0951(5) 0.5225(8) 0.3744(6) 0.075(5) Uani 1 1 d . . .
H2A H 0.1263 0.5329 0.3884 0.090 Uiso 1 1 calc R C 1
H2B H 0.0857 0.5112 0.3306 0.090 Uiso 1 1 calc R C 1
C3 C 0.0418(6) 0.4663(7) 0.3936(7) 0.082(6) Uani 1 1 d . . .
H3A H 0.0314 0.4541 0.3501 0.099 Uiso 1 1 calc R C 1
H3B H 0.0358 0.4369 0.4184 0.099 Uiso 1 1 calc R C 1
C4 C 0.0168(5) 0.5129(7) 0.3975(7) 0.080(5) Uani 1 1 d . B .
H4A H 0.0266 0.5254 0.4409 0.097 Uiso 1 1 calc R V 1
H4B H -0.0145 0.5029 0.3845 0.097 Uiso 1 1 calc R V 1
C5 C -0.0124(6) 0.5926(7) 0.3683(9) 0.063(8) Uiso 0.50 1 d PD B 1
H5A H -0.0395 0.5716 0.3616 0.075 Uiso 0.50 1 calc PR B 1
H5B H -0.0017 0.6071 0.4109 0.075 Uiso 0.50 1 calc PR B 1
C5' C 0.0072(5) 0.6147(7) 0.3646(15) 0.090(11) Uiso 0.50 1 d PD W 2
C6 C -0.0206(10) 0.6373(8) 0.3222(8) 0.085(11) Uiso 0.50 1 d PD B 1
H6A H -0.0336 0.6690 0.3353 0.101 Uiso 0.50 1 calc PR B 1
H6B H 0.0071 0.6486 0.3176 0.101 Uiso 0.50 1 calc PR B 1
C6' C -0.0418(6) 0.6119(18) 0.3336(17) 0.100(13) Uiso 0.50 1 d PD W 2
C7 C 0.1206(6) 0.4339(7) 0.4058(8) 0.057(7) Uiso 0.50 1 d PD C 1
H7A H 0.1075 0.4155 0.3654 0.069 Uiso 0.50 1 calc PR C 1
H7B H 0.1479 0.4520 0.4074 0.069 Uiso 0.50 1 calc PR C 1
C7' C 0.1033(5) 0.4163(6) 0.4143(11) 0.050(7) Uiso 0.50 1 d PD X 2
C8 C 0.1296(8) 0.3944(8) 0.4574(7) 0.059(8) Uiso 0.50 1 d PD C 1
H8A H 0.1020 0.3872 0.4645 0.071 Uiso 0.50 1 calc PR C 1
H8B H 0.1393 0.3598 0.4450 0.071 Uiso 0.50 1 calc PR C 1
C8' C 0.1517(5) 0.4126(11) 0.4487(6) 0.049(7) Uiso 0.50 1 d PD X 2
C9 C 0.2967(5) 0.6492(6) 0.4262(7) 0.069(5) Uani 1 1 d . . .
H9A H 0.3018 0.6790 0.4012 0.083 Uiso 1 1 calc R . .
H9B H 0.3218 0.6481 0.4659 0.083 Uiso 1 1 calc R . .
C10 C 0.2555(5) 0.6599(5) 0.4382(6) 0.057(4) Uani 1 1 d . . .
H10A H 0.2581 0.6947 0.4603 0.068 Uiso 1 1 calc R . .
H10B H 0.2510 0.6310 0.4647 0.068 Uiso 1 1 calc R . .
C11 C 0.2163(6) 0.6090(6) 0.3450(7) 0.073(5) Uani 1 1 d . . .
H11A H 0.2115 0.5791 0.3700 0.088 Uiso 1 1 calc R . .
H11B H 0.1918 0.6090 0.3047 0.088 Uiso 1 1 calc R . .
C12 C 0.2581(5) 0.5991(6) 0.3345(6) 0.060(4) Uani 1 1 d . . .
H12A H 0.2563 0.5644 0.3126 0.072 Uiso 1 1 calc R . .
H12B H 0.2630 0.6283 0.3085 0.072 Uiso 1 1 calc R . .
C13 C 0.3350(6) 0.5921(6) 0.3820(8) 0.091(5) Uani 1 1 d . . .
H13A H 0.3598 0.5928 0.4221 0.110 Uiso 1 1 calc R . .
H13B H 0.3382 0.6237 0.3577 0.110 Uiso 1 1 calc R . .
C14 C 0.3379(10) 0.5418(11) 0.3484(12) 0.150(10) Uiso 1 1 d . . .
H14A H 0.3115 0.5379 0.3106 0.180 Uiso 1 1 calc R . .
H14B H 0.3639 0.5431 0.3363 0.180 Uiso 1 1 calc R . .
C15 C 0.1748(5) 0.6743(6) 0.3886(7) 0.063(4) Uiso 1 1 d . . .
H15A H 0.1678 0.6431 0.4100 0.076 Uiso 1 1 calc R Y 1
H15B H 0.1801 0.7058 0.4168 0.076 Uiso 1 1 calc R Y 1
C16 C 0.1364(8) 0.6861(9) 0.3332(10) 0.116(7) Uiso 1 1 d . E 1
H16A H 0.1324 0.6579 0.3014 0.139 Uiso 1 1 calc R E 1
H16B H 0.1095 0.6880 0.3434 0.139 Uiso 1 1 calc R E 1
C17 C 0.2892(6) 0.4333(8) 0.5486(8) 0.086(5) Uiso 1 1 d . . .
H17A H 0.2676 0.4567 0.5573 0.104 Uiso 1 1 calc R Z .
H17B H 0.3052 0.4125 0.5865 0.104 Uiso 1 1 calc R . .
C18 C 0.2649(6) 0.3936(7) 0.4957(8) 0.077(5) Uiso 1 1 d . Z .
H18A H 0.2445 0.3708 0.5077 0.092 Uiso 1 1 calc R . .
H18B H 0.2479 0.4140 0.4580 0.092 Uiso 1 1 calc R . .
C19 C 0.3282(7) 0.3943(9) 0.4685(10) 0.108(7) Uiso 1 1 d . Z .
H19A H 0.3494 0.3713 0.4585 0.129 Uiso 1 1 calc R . .
H19B H 0.3125 0.4169 0.4321 0.129 Uiso 1 1 calc R . .
C20 C 0.3498(8) 0.4268(10) 0.5186(11) 0.119(8) Uiso 1 1 d . . .
H20A H 0.3726 0.4478 0.5100 0.143 Uiso 1 1 calc R Z .
H20B H 0.3645 0.4037 0.5551 0.143 Uiso 1 1 calc R . .
C21 C 0.3476(8) 0.5000(10) 0.5876(11) 0.121(8) Uiso 1 1 d . . .
H21A H 0.3622 0.4758 0.6231 0.145 Uiso 1 1 calc R Z .
H21B H 0.3708 0.5173 0.5759 0.145 Uiso 1 1 calc R . .
C22 C 0.3253(6) 0.5405(8) 0.6068(8) 0.091(6) Uiso 1 1 d . Z .
H22A H 0.3454 0.5569 0.6455 0.109 Uiso 1 1 calc R . .
H22B H 0.3006 0.5240 0.6155 0.109 Uiso 1 1 calc R . .
C23 C 0.2785(4) 0.3194(5) 0.4337(7) 0.114(7) Uiso 1 1 d D Z 1
H23A H 0.2618 0.3383 0.3947 0.137 Uiso 1 1 calc R Z 1
H23B H 0.3028 0.2996 0.4274 0.137 Uiso 1 1 calc R Z 1
C24' C 0.3128(8) 0.2795(11) 0.4302(11) 0.14(2) Uiso 0.40 1 d PD F 2
C24 C 0.2490(7) 0.2797(10) 0.4484(12) 0.151(17) Uiso 0.60 1 d PD . 1
H24A H 0.2261 0.2989 0.4588 0.182 Uiso 0.60 1 calc PR . 1
H24B H 0.2346 0.2558 0.4125 0.182 Uiso 0.60 1 calc PR . 1

loop_
_atom_site_aniso_label
_atom_site_aniso_U_11
_atom_site_aniso_U_22
_atom_site_aniso_U_33
_atom_site_aniso_U_23
_atom_site_aniso_U_13
_atom_site_aniso_U_12
W1 0.0804(3) 0.0477(3) 0.0488(2) 0.0054(2) 0.0362(2) 0.0085(3)
W2 0.0857(4) 0.0420(3) 0.0457(2) 0.0011(2) 0.0333(2) 0.0061(3)
W3 0.0800(3) 0.0572(3) 0.0504(2) 0.0034(2) 0.0374(2) 0.0110(3)
W4 0.0863(4) 0.0506(3) 0.0555(3) 0.0034(2) 0.0391(3) 0.0028(3)
W5 0.0905(4) 0.0428(3) 0.0561(3) 0.0026(2) 0.0419(3) 0.0048(3)
W6 0.0919(4) 0.0606(4) 0.0511(3) 0.0089(2) 0.0404(3) 0.0201(3)
W7 0.0938(4) 0.0547(4) 0.0772(3) -0.0022(3) 0.0433(3) 0.0091(3)
W8 0.0836(4) 0.0563(4) 0.0682(3) -0.0042(3) 0.0331(3) 0.0075(3)
W9 0.0888(4) 0.0539(3) 0.0683(3) -0.0036(3) 0.0418(3) -0.0028(3)
W10 0.0934(4) 0.0606(4) 0.0609(3) -0.0026(3) 0.0385(3) 0.0046(3)
W11 0.0774(4) 0.0727(4) 0.0552(3) -0.0006(3) 0.0322(3) 0.0080(3)
W12 0.0987(6) 0.0559(5) 0.0689(5) -0.0012(4) 0.0439(4) 0.0078(5)
Ag1 0.0750(9) 0.0641(9) 0.0513(7) 0.000 0.0308(7) 0.000
Ag2 0.1147(10) 0.0535(7) 0.0716(7) 0.0085(6) 0.0344(7) 0.0055(7)
P 0.0488(16) 0.0393(17) 0.0422(14) 0.0038(12) 0.0249(12) 0.0044(15)
O1 0.093(6) 0.039(5) 0.050(4) 0.002(4) 0.038(4) 0.013(5)
O2 0.084(6) 0.044(5) 0.048(4) 0.002(4) 0.028(4) -0.001(5)
O3 0.071(6) 0.052(5) 0.050(4) -0.001(4) 0.023(4) 0.013(5)
O4 0.072(6) 0.080(7) 0.052(5) 0.001(4) 0.030(4) 0.022(5)
O5 0.079(5) 0.057(5) 0.051(4) -0.004(4) 0.037(4) 0.015(5)
O6 0.074(5) 0.047(5) 0.042(4) -0.003(4) 0.031(4) -0.012(4)
O7 0.075(6) 0.058(6) 0.061(5) 0.004(4) 0.039(4) 0.004(5)
O8 0.090(6) 0.051(5) 0.058(5) 0.006(4) 0.041(4) 0.013(5)
O9 0.092(6) 0.058(6) 0.058(5) 0.001(4) 0.043(4) -0.003(5)
O10 0.075(6) 0.055(5) 0.044(4) -0.007(4) 0.027(4) 0.001(5)
O11 0.096(6) 0.046(5) 0.070(5) -0.008(4) 0.047(5) -0.009(5)
O12 0.086(6) 0.060(6) 0.045(4) -0.002(4) 0.034(4) 0.009(5)
O13 0.063(5) 0.045(5) 0.055(5) 0.015(4) 0.022(4) 0.014(4)
O14 0.089(6) 0.069(6) 0.077(5) -0.018(5) 0.056(4) -0.006(5)
O15 0.083(7) 0.050(6) 0.082(6) 0.002(5) 0.035(5) -0.005(5)
O16 0.069(5) 0.037(4) 0.054(4) 0.013(3) 0.036(4) 0.018(4)
O17 0.087(6) 0.060(6) 0.058(5) 0.016(4) 0.037(4) 0.023(5)
O18 0.080(7) 0.099(8) 0.069(6) -0.014(6) 0.029(5) 0.005(7)
O19 0.094(6) 0.045(5) 0.048(4) 0.009(4) 0.036(4) -0.003(5)
O20 0.100(8) 0.051(6) 0.070(6) -0.010(5) 0.020(6) -0.004(6)
O21 0.088(6) 0.044(5) 0.052(4) 0.001(4) 0.037(4) 0.015(5)
O22 0.086(6) 0.065(6) 0.065(5) 0.009(4) 0.047(4) 0.014(5)
O23 0.097(6) 0.047(5) 0.056(4) 0.001(4) 0.041(4) 0.018(5)
O24 0.080(5) 0.055(5) 0.054(4) 0.004(4) 0.042(4) 0.015(5)
O25 0.077(6) 0.060(6) 0.054(5) 0.003(4) 0.024(5) 0.014(5)
O26 0.096(7) 0.066(6) 0.069(5) -0.006(5) 0.046(5) 0.007(6)
O27 0.073(6) 0.053(5) 0.043(4) 0.007(4) 0.028(4) 0.000(5)
O28 0.071(6) 0.065(6) 0.055(5) 0.004(4) 0.030(4) 0.001(5)
O29 0.101(7) 0.091(8) 0.062(5) -0.015(5) 0.040(5) 0.010(7)
O30 0.079(7) 0.066(6) 0.084(6) 0.004(5) 0.039(5) 0.006(6)
O31 0.131(9) 0.068(7) 0.060(5) 0.001(5) 0.043(6) 0.008(7)
O32 0.126(8) 0.043(5) 0.081(6) 0.016(5) 0.053(6) 0.005(6)
O33 0.124(9) 0.057(6) 0.073(6) 0.005(5) 0.041(6) 0.002(6)
O34 0.141(9) 0.060(6) 0.086(6) 0.004(5) 0.065(6) -0.006(7)
O35 0.096(6) 0.056(6) 0.065(5) 0.000(4) 0.055(4) -0.005(5)
O36 0.145(10) 0.047(6) 0.098(7) -0.001(5) 0.060(7) -0.008(6)
O37 0.106(7) 0.055(6) 0.078(6) -0.004(5) 0.046(5) 0.002(6)
O38 0.077(6) 0.075(6) 0.061(5) 0.011(4) 0.042(4) 0.020(5)
O39 0.090(8) 0.088(8) 0.100(8) 0.011(7) 0.040(6) -0.005(7)
O40 0.122(11) 0.137(15) 0.096(9) -0.034(10) 0.073(8) -0.057(11)
N1 0.089(9) 0.060(7) 0.062(6) -0.014(6) 0.032(6) 0.001(7)
N2 0.094(9) 0.099(10) 0.035(6) 0.001(6) 0.012(6) 0.040(8)
N3 0.109(9) 0.030(6) 0.077(7) 0.001(5) 0.052(6) 0.008(6)
N4 0.108(8) 0.050(7) 0.080(7) 0.009(5) 0.060(6) -0.003(7)
N5 0.140(14) 0.066(9) 0.084(9) -0.011(7) 0.036(9) -0.009(9)
N6 0.140(14) 0.061(8) 0.073(8) 0.002(7) 0.021(9) 0.027(9)
C1 0.157(17) 0.055(9) 0.050(8) 0.004(7) 0.031(9) -0.013(11)
C2 0.052(8) 0.140(15) 0.040(6) -0.002(8) 0.028(6) -0.017(9)
C3 0.117(13) 0.077(11) 0.057(8) 0.003(8) 0.035(8) -0.024(10)
C4 0.086(10) 0.098(13) 0.075(8) 0.006(8) 0.050(7) 0.003(10)
C9 0.081(11) 0.058(9) 0.069(9) -0.003(7) 0.027(8) -0.004(8)
C10 0.088(9) 0.037(7) 0.051(6) 0.006(5) 0.032(6) -0.004(7)
C11 0.113(12) 0.055(9) 0.053(7) -0.011(6) 0.031(8) -0.028(9)
C12 0.084(9) 0.063(9) 0.042(6) 0.015(6) 0.034(6) 0.007(8)
C13 0.120(11) 0.051(9) 0.141(11) -0.019(8) 0.094(9) -0.005(9)

loop_
_atom_type_symbol
_atom_type_description
_atom_type_scat_dispersion_real
_atom_type_scat_dispersion_imag
_atom_type_scat_source
W W -0.8490 6.8722 'International Tables Vol C Tables 4.2.6.8 and 6.1.1.4'
Ag Ag -0.8971 1.1015 'International Tables Vol C Tables 4.2.6.8 and 6.1.1.4'
P P 0.1023 0.0942 'International Tables Vol C Tables 4.2.6.8 and 6.1.1.4'
O O 0.0106 0.0060 'International Tables Vol C Tables 4.2.6.8 and 6.1.1.4'
N N 0.0061 0.0033 'International Tables Vol C Tables 4.2.6.8 and 6.1.1.4'
C C 0.0033 0.0016 'International Tables Vol C Tables 4.2.6.8 and 6.1.1.4'
H H 0.0000 0.0000 'International Tables Vol C Tables 4.2.6.8 and 6.1.1.4'

loop_
_geom_angle_atom_site_label_1
_geom_angle_atom_site_label_2
_geom_angle_atom_site_label_3
_geom_angle
_geom_angle_site_symmetry_1
_geom_angle_site_symmetry_3
_geom_angle_publ_flag
O5 W1 O13 101.7(4) . . ?
O5 W1 O3 103.2(4) . . ?
O13 W1 O3 90.1(4) . . ?
O5 W1 O10 99.2(4) . . ?
O13 W1 O10 89.5(4) . . ?
O3 W1 O10 157.3(4) . . ?
O5 W1 O24 100.3(4) . . ?
O13 W1 O24 157.9(4) . . ?
O3 W1 O24 86.8(4) . . ?
O10 W1 O24 85.1(4) . . ?
O5 W1 O21 170.8(4) . . ?
O13 W1 O21 84.7(4) . . ?
O3 W1 O21 83.3(3) . . ?
O10 W1 O21 74.0(3) . . ?
O24 W1 O21 73.3(3) . . ?
O23 W2 O19 102.0(4) . . ?
O23 W2 O2 100.3(4) . . ?
O19 W2 O2 89.3(4) . . ?
O23 W2 O35 102.0(4) . . ?
O19 W2 O35 155.9(4) . . ?
O2 W2 O35 86.7(4) . . ?
O23 W2 O1 101.9(4) . . ?
O19 W2 O1 86.8(4) . . ?
O2 W2 O1 157.8(3) . . ?
O35 W2 O1 88.0(4) . . ?
O23 W2 O16 171.1(4) . . ?
O19 W2 O16 83.2(3) . . ?
O2 W2 O16 72.4(3) . . ?
O35 W2 O16 73.0(3) . . ?
O1 W2 O16 85.5(3) . . ?
O4 W3 O38 104.3(4) . . ?
O4 W3 O28 100.8(5) . . ?
O38 W3 O28 90.8(4) . . ?
O4 W3 O35 100.4(4) . . ?
O38 W3 O35 155.0(4) . . ?
O28 W3 O35 88.0(4) . . ?
O4 W3 O17 101.5(4) . . ?
O38 W3 O17 85.2(4) . . ?
O28 W3 O17 157.7(4) . . ?
O35 W3 O17 86.5(4) . . ?
O4 W3 O16 169.5(3) . . ?
O38 W3 O16 84.8(4) . . ?
O28 W3 O16 73.3(4) . . ?
O35 W3 O16 71.0(3) . . ?
O17 W3 O16 84.4(3) . . ?
O34 W4 O20 104.9(5) . . ?
O34 W4 O11 103.4(5) . . ?
O20 W4 O11 88.1(4) . . ?
O34 W4 O2 101.6(4) . . ?
O20 W4 O2 90.8(4) . . ?
O11 W4 O2 154.4(4) . . ?
O34 W4 O28 96.2(5) . . ?
O20 W4 O28 158.8(4) . . ?
O11 W4 O28 87.3(4) . . ?
O2 W4 O28 84.5(4) . . ?
O34 W4 O16 166.9(4) . . ?
O20 W4 O16 86.5(4) . . ?
O11 W4 O16 83.1(3) . . ?
O2 W4 O16 71.3(3) . . ?
O28 W4 O16 72.4(3) . . ?
O7 W5 O9 102.2(4) . . ?
O7 W5 O1 101.9(4) . . ?
O9 W5 O1 86.8(4) . . ?
O7 W5 O10 100.6(4) . . ?
O9 W5 O10 90.7(4) . . ?
O1 W5 O10 157.4(4) . . ?
O7 W5 O8 101.9(4) . . ?
O9 W5 O8 155.9(4) . . ?
O1 W5 O8 87.8(4) . . ?
O10 W5 O8 85.3(4) . . ?
O7 W5 O21 171.1(3) . . ?
O9 W5 O21 83.7(4) . . ?
O1 W5 O21 84.9(3) . . ?
O10 W5 O21 72.5(3) . . ?
O8 W5 O21 72.4(3) . . ?
O31 W6 O17 103.7(5) . . ?
O31 W6 O8 100.2(5) . . ?
O17 W6 O8 89.5(4) . . ?
O31 W6 O12 102.8(5) . . ?
O17 W6 O12 87.2(4) . . ?
O8 W6 O12 156.9(4) . . ?
O31 W6 O24 98.1(5) . . ?
O17 W6 O24 158.2(4) . . ?
O8 W6 O24 87.2(4) . . ?
O12 W6 O24 87.4(4) . . ?
O31 W6 O21 169.0(5) . . ?
O17 W6 O21 85.8(4) . . ?
O8 W6 O21 74.2(3) . . ?
O12 W6 O21 82.8(4) . . ?
O24 W6 O21 72.6(3) . . ?
O33 W7 O25 102.1(5) . . ?
O33 W7 O15 100.9(5) . . ?
O25 W7 O15 91.0(4) . . ?
O33 W7 O32 100.6(5) . . ?
O25 W7 O32 92.4(4) . . ?
O15 W7 O32 157.0(5) . . ?
O33 W7 O13 96.6(4) . . ?
O25 W7 O13 161.3(4) . . ?
O15 W7 O13 84.5(4) . . ?
O32 W7 O13 85.1(4) . . ?
O33 W7 O6 173.8(4) . . ?
O25 W7 O6 78.3(4) . . ?
O15 W7 O6 85.3(4) . . ?
O32 W7 O6 73.2(4) . . ?
O13 W7 O6 83.2(3) . . ?
O39 W8 O37 101.3(5) . . ?
O39 W8 O32 102.3(6) . . ?
O37 W8 O32 92.0(4) . . ?
O39 W8 O19 100.8(5) . . ?
O37 W8 O19 89.7(4) . . ?
O32 W8 O19 156.0(4) . . ?
O39 W8 O9 98.0(5) . . ?
O37 W8 O9 160.4(4) . . ?
O32 W8 O9 87.3(4) . . ?
O19 W8 O9 83.2(4) . . ?
O39 W8 O6 175.4(5) . . ?
O37 W8 O6 77.7(4) . . ?
O32 W8 O6 73.3(4) . . ?
O19 W8 O6 83.7(3) . . ?
O9 W8 O6 83.3(3) . . ?
O36 W9 O29 104.9(6) . . ?
O36 W9 O11 101.1(5) . . ?
O29 W9 O11 88.5(4) . . ?
O36 W9 O26 101.8(5) . . ?
O29 W9 O26 90.5(4) . . ?
O11 W9 O26 156.6(4) . . ?
O36 W9 O22 97.0(5) . . ?
O29 W9 O22 158.1(5) . . ?
O11 W9 O22 87.5(4) . . ?
O26 W9 O22 84.7(4) . . ?
O36 W9 O27 167.6(5) . . ?
O29 W9 O27 86.6(4) . . ?
O11 W9 O27 83.4(3) . . ?
O26 W9 O27 73.2(4) . . ?
O22 W9 O27 71.5(4) . . ?
O30 W10 O15 103.7(5) . . ?
O30 W10 O3 101.5(4) . . ?
O15 W10 O3 87.3(4) . . ?
O30 W10 O26 100.0(5) . . ?
O15 W10 O26 91.3(4) . . ?
O3 W10 O26 158.2(4) . . ?
O30 W10 O14 98.2(5) . . ?
O15 W10 O14 157.9(4) . . ?
O3 W10 O14 85.8(4) . . ?
O26 W10 O14 87.5(4) . . ?
O30 W10 O27 169.2(4) . . ?
O15 W10 O27 85.0(4) . . ?
O3 W10 O27 85.0(3) . . ?
O26 W10 O27 73.2(4) . . ?
O14 W10 O27 73.6(3) . . ?
O18 W11 O12 102.6(5) . . ?
O18 W11 O22 101.9(5) . . ?
O12 W11 O22 155.4(4) . . ?
O18 W11 O14 102.7(5) . . ?
O12 W11 O14 87.8(4) . . ?
O22 W11 O14 88.5(4) . . ?
O18 W11 O38 101.4(5) . . ?
O12 W11 O38 85.2(4) . . ?
O22 W11 O38 88.3(4) . . ?
O14 W11 O38 155.9(4) . . ?
O18 W11 O27 171.7(5) . . ?
O12 W11 O27 84.2(4) . . ?
O22 W11 O27 71.5(4) . . ?
O14 W11 O27 72.7(3) . . ?
O38 W11 O27 83.6(3) . . ?
O40 W12 O25 102.1(7) . . ?
O40 W12 O37 99.2(7) . . ?
O25 W12 O37 92.0(4) . . ?
O40 W12 O29 102.3(7) . . ?
O25 W12 O29 88.4(4) . . ?
O37 W12 O29 157.9(4) . . ?
O40 W12 O20 99.2(7) . . ?
O25 W12 O20 158.3(4) . . ?
O37 W12 O20 88.4(4) . . ?
O29 W12 O20 83.2(4) . . ?
O40 W12 O6 172.5(6) . . ?
O25 W12 O6 74.4(3) . . ?
O37 W12 O6 74.4(3) . . ?
O29 W12 O6 84.5(4) . . ?
O20 W12 O6 84.9(3) . . ?
N1 Ag1 N1 156.9(5) . 2 ?
N1 Ag1 O4 89.1(3) . 2 ?
N1 Ag1 O4 108.4(3) 2 2 ?
N1 Ag1 O4 108.4(3) . . ?
N1 Ag1 O4 89.1(3) 2 . ?
O4 Ag1 O4 82.5(5) 2 . ?
N5 Ag2 N3 152.8(6) . . ?
N5 Ag2 O23 108.5(4) . . ?
N3 Ag2 O23 95.5(4) . . ?
O21 P O6 109.9(5) . . ?
O21 P O16 109.8(5) . . ?
O6 P O16 110.0(5) . . ?
O21 P O27 108.1(5) . . ?
O6 P O27 110.6(5) . . ?
O16 P O27 108.4(5) . . ?
W5 O1 W2 149.0(5) . . ?
W2 O2 W4 126.5(4) . . ?
W1 O3 W10 147.3(5) . . ?
W3 O4 Ag1 158.0(6) . . ?
P O6 W7 126.7(4) . . ?
P O6 W8 126.5(5) . . ?
W7 O6 W8 90.3(3) . . ?
P O6 W12 125.7(5) . . ?
W7 O6 W12 87.0(3) . . ?
W8 O6 W12 88.0(3) . . ?
W6 O8 W5 125.4(5) . . ?
W5 O9 W8 151.8(6) . . ?
W1 O10 W5 124.5(5) . . ?
W4 O11 W9 150.3(6) . . ?
W11 O12 W6 150.7(5) . . ?
W1 O13 W7 147.9(5) . . ?
W11 O14 W10 124.8(5) . . ?
W10 O15 W7 152.4(6) . . ?
P O16 W2 126.2(5) . . ?
P O16 W4 125.6(4) . . ?
W2 O16 W4 89.8(3) . . ?
P O16 W3 125.7(4) . . ?
W2 O16 W3 88.8(3) . . ?
W4 O16 W3 88.9(3) . . ?
W6 O17 W3 149.4(5) . . ?
W2 O19 W8 152.4(5) . . ?
W4 O20 W12 149.1(6) . . ?
P O21 W1 126.6(5) . . ?
P O21 W6 127.0(6) . . ?
W1 O21 W6 90.2(3) . . ?
P O21 W5 124.0(5) . . ?
W1 O21 W5 89.0(3) . . ?
W6 O21 W5 88.1(3) . . ?
W11 O22 W9 125.8(5) . . ?
W2 O23 Ag2 152.0(6) . . ?
W6 O24 W1 123.9(4) . . ?
W7 O25 W12 120.1(5) . . ?
W10 O26 W9 123.6(5) . . ?
P O27 W9 125.3(4) . . ?
P O27 W10 124.6(5) . . ?
W9 O27 W10 90.1(3) . . ?
P O27 W11 125.9(5) . . ?
W9 O27 W11 91.1(3) . . ?
W10 O27 W11 88.8(3) . . ?
W3 O28 W4 125.3(5) . . ?
W9 O29 W12 149.2(6) . . ?
W8 O32 W7 122.5(6) . . ?
W3 O35 W2 127.1(5) . . ?
W8 O37 W12 119.6(5) . . ?
W3 O38 W11 152.6(6) . . ?
W12 O40 O49 123(2) . 4_545 ?
C24 O46 O46 67.8(15) . 7_556 ?
C24 O46 C24 116.6(18) . 7_556 ?
O46 O46 C24 48.7(12) 7_556 7_556 ?
O60 O61 O50' 114(4) 2 2 ?
C1 N1 C4 105.7(11) . . ?
C1 N1 C5 124.7(12) . . ?
C4 N1 C5 93.8(12) . . ?
C1 N1 Ag1 107.2(9) . . ?
C4 N1 Ag1 116.3(8) . . ?
C5 N1 Ag1 109.1(9) . . ?
C3 N2 C7 124.0(13) . . ?
C3 N2 C2 104.6(10) . . ?
C7 N2 C2 100.5(12) . . ?
C12 N3 C13 108.6(12) . . ?
C12 N3 C9 109.9(11) . . ?
C13 N3 C9 106.9(12) . . ?
C12 N3 Ag2 112.7(9) . . ?
C13 N3 Ag2 108.2(9) . . ?
C9 N3 Ag2 110.4(9) . . ?
C15 N4 C11 115.0(12) . . ?
C15 N4 C10 110.9(11) . . ?
C11 N4 C10 106.3(11) . . ?
C17 N5 C20 105.9(16) . . ?
C17 N5 C21 112.9(16) . . ?
C20 N5 C21 105.7(17) . . ?
C17 N5 Ag2 116.6(12) . . ?
C20 N5 Ag2 110.7(13) . . ?
C21 N5 Ag2 104.7(12) . . ?
C18 N6 C19 110.2(14) . . ?
C18 N6 C23 114.4(14) . . ?
C19 N6 C23 108.1(14) . . ?
N1 C1 C2 112.1(13) . . ?
C1 C2 N2 109.7(12) . . ?
C4 C3 N2 115.4(14) . . ?
C3 C4 N1 111.3(14) . . ?
C6 C5 N1 104.9(18) . . ?
O41 C6 C5 105.8(16) . . ?
C8 C7 N2 105.8(16) . . ?
O42 C8 C7 113.4(15) . . ?
N3 C9 C10 111.4(13) . . ?
C9 C10 N4 110.2(11) . . ?
C12 C11 N4 112.8(13) . . ?
N3 C12 C11 109.4(11) . . ?
N3 C13 C14 114.0(17) . . ?
O44 C14 C13 108(2) . . ?
C16 C15 N4 115.5(15) . . ?
O43 C16 C15 105(2) . . ?
N5 C17 C18 111.5(16) . . ?
N6 C18 C17 107.9(14) . . ?
C20 C19 N6 108.2(19) . . ?
C19 C20 N5 112.1(19) . . ?
C22 C21 N5 114.7(19) . . ?
C21 C22 O45 112.3(17) . . ?
C24 C23 N6 112.1(17) . . ?
O46 C24 C23 106.5(17) . . ?
O46 C24 O46 63.4(18) . 7_556 ?
C23 C24 O46 152(2) . 7_556 ?

loop_
_geom_bond_atom_site_label_1
_geom_bond_atom_site_label_2
_geom_bond_distance
_geom_bond_site_symmetry_2
_geom_bond_publ_flag
W1 O5 1.729(9) . ?
W1 O13 1.858(8) . ?
W1 O3 1.919(9) . ?
W1 O10 1.942(9) . ?
W1 O24 1.981(9) . ?
W1 O21 2.423(9) . ?
W2 O23 1.711(9) . ?
W2 O19 1.856(10) . ?
W2 O2 1.917(9) . ?
W2 O35 1.922(10) . ?
W2 O1 1.929(9) . ?
W2 O16 2.417(8) . ?
W3 O4 1.723(10) . ?
W3 O38 1.869(9) . ?
W3 O28 1.885(9) . ?
W3 O35 1.921(9) . ?
W3 O17 1.952(10) . ?
W3 O16 2.501(8) . ?
W4 O34 1.712(11) . ?
W4 O20 1.805(12) . ?
W4 O11 1.867(9) . ?
W4 O2 1.933(9) . ?
W4 O28 2.020(10) . ?
W4 O16 2.451(8) . ?
W5 O7 1.710(9) . ?
W5 O9 1.876(10) . ?
W5 O1 1.893(9) . ?
W5 O10 1.945(8) . ?
W5 O8 1.990(9) . ?
W5 O21 2.485(9) . ?
W6 O31 1.656(11) . ?
W6 O17 1.888(9) . ?
W6 O8 1.890(10) . ?
W6 O12 1.916(9) . ?
W6 O24 1.949(9) . ?
W6 O21 2.474(9) . ?
W7 O33 1.698(13) . ?
W7 O25 1.863(9) . ?
W7 O15 1.934(10) . ?
W7 O32 1.953(10) . ?
W7 O13 2.029(8) . ?
W7 O6 2.396(9) . ?
W8 O39 1.663(12) . ?
W8 O37 1.897(10) . ?
W8 O32 1.931(11) . ?
W8 O19 1.974(10) . ?
W8 O9 1.978(9) . ?
W8 O6 2.408(8) . ?
W9 O36 1.700(11) . ?
W9 O29 1.829(11) . ?
W9 O11 1.931(9) . ?
W9 O26 1.942(10) . ?
W9 O22 2.019(9) . ?
W9 O27 2.414(9) . ?
W10 O30 1.694(11) . ?
W10 O15 1.882(11) . ?
W10 O3 1.925(9) . ?
W10 O26 1.938(11) . ?
W10 O14 1.957(10) . ?
W10 O27 2.419(8) . ?
W11 O18 1.683(11) . ?
W11 O12 1.905(10) . ?
W11 O22 1.909(10) . ?
W11 O14 1.913(10) . ?
W11 O38 1.948(9) . ?
W11 O27 2.484(9) . ?
W12 O40 1.65(2) . ?
W12 O25 1.996(10) . ?
W12 O37 2.014(11) . ?
W12 O29 2.027(11) . ?
W12 O20 2.081(12) . ?
W12 O6 2.460(8) . ?
Ag1 N1 2.389(11) . ?
Ag1 N1 2.389(11) 2 ?
Ag1 O4 2.564(10) 2 ?
Ag1 O4 2.564(10) . ?
Ag2 N5 2.296(15) . ?
Ag2 N3 2.303(11) . ?
Ag2 O23 2.555(9) . ?
P O21 1.531(9) . ?
P O6 1.535(10) . ?
P O16 1.539(9) . ?
P O27 1.560(9) . ?
O40 O49 1.77(6) 4_545 ?
O41 C6 1.457(16) . ?
O42 C8 1.452(15) . ?
O43 C16 1.36(4) . ?
O44 C14 1.44(3) . ?
O45 C22 1.46(2) . ?
O46 C24 1.469(17) . ?
O46 O46 1.75(5) 7_556 ?
O46 C24 1.81(3) 7_556 ?
O46' C24' 1.457(18) . ?
O49 O40 1.77(6) 4 ?
O50' O61 1.35(6) 2 ?
O60 O61 1.32(6) 2 ?
O61 O60 1.32(6) 2 ?
O61 O50 1.35(6) 2 ?
N1 C1 1.45(2) . ?
N1 C4 1.49(2) . ?
N1 C5 1.505(16) . ?
N2 C3 1.46(2) . ?
N2 C7 1.506(16) . ?
N2 C2 1.57(2) . ?
N3 C12 1.451(17) . ?
N3 C13 1.46(2) . ?
N3 C9 1.473(18) . ?
N4 C15 1.51(2) . ?
N4 C11 1.512(19) . ?
N4 C10 1.527(17) . ?
N5 C17 1.40(2) . ?
N5 C20 1.53(3) . ?
N5 C21 1.53(3) . ?
N6 C18 1.43(2) . ?
N6 C19 1.46(3) . ?
N6 C23 1.509(14) . ?
C1 C2 1.50(2) . ?
C3 C4 1.44(2) . ?
C5 C6 1.497(17) . ?
C5' C6' 1.505(17) . ?
C7 C8 1.493(17) . ?
C7' C8' 1.499(16) . ?
C9 C10 1.50(2) . ?
C11 C12 1.50(2) . ?
C13 C14 1.49(3) . ?
C15 C16 1.47(2) . ?
C17 C18 1.55(2) . ?
C19 C20 1.38(3) . ?
C21 C22 1.41(3) . ?
C23 C24 1.502(17) . ?
C24 O46 1.81(3) 7_556 ?
